data_4311070
loop_
_publ_author_name
'Bhaskar M. Ramachandran'
'Patrick J. Carroll'
'Larry G. Sneddon'

_publ_section_title
;
 Syntheses of Functionalized Ferratricarbadecaboranyl Complexes
;
_journal_name_full 'Inorganic Chemistry'
_journal_page_first 3467
_journal_page_last 3474
_journal_paper_doi 10.1021/ic049827a
_journal_volume 43
_journal_year 2004
_chemical_formula_sum 'C18 H28 B7 Br Fe O Si'
_chemical_formula_weight 499.92
_space_group_IT_number 14
_symmetry_cell_setting monoclinic
_symmetry_Int_Tables_number 14
_symmetry_space_group_name_Hall '-P 2ybc'
_symmetry_space_group_name_H-M 'P 1 21/c 1'
_atom_sites_solution_hydrogens geom
_atom_sites_solution_primary direct
_atom_sites_solution_secondary difmap
_audit_creation_method SHELXL
_cell_angle_alpha 90.00
_cell_angle_beta 100.783(1)
_cell_angle_gamma 90.00
_cell_formula_units_Z 4
_cell_length_a 13.0327(3)
_cell_length_b 7.7587(1)
_cell_length_c 22.6750(6)
_cell_measurement_temperature 200(2)
_cell_volume 2252.34(8)
_computing_structure_refinement 'SHELXL-93 (Sheldrick, 1993)'
_computing_structure_solution 'SIR92 (Altomare, 1993)'
_diffrn_ambient_temperature 200(2)
_diffrn_measurement_device 'image plate area detector'
_diffrn_measurement_device_type 'Rigaku R-AXIS IIc'
_diffrn_measurement_method 'phi oscillations'
_diffrn_radiation_monochromator graphite
_diffrn_radiation_source 'rotating anode'
_diffrn_radiation_type MoK\a
_diffrn_radiation_wavelength 0.71069
_diffrn_reflns_av_R_equivalents 0.0424
_diffrn_reflns_av_sigmaI/netI 0.0286
_diffrn_reflns_limit_h_max 15
_diffrn_reflns_limit_h_min -15
_diffrn_reflns_limit_k_max 9
_diffrn_reflns_limit_k_min -8
_diffrn_reflns_limit_l_max 27
_diffrn_reflns_limit_l_min -27
_diffrn_reflns_number 16434
_diffrn_reflns_theta_max 25.35
_diffrn_reflns_theta_min 2.64
_exptl_absorpt_coefficient_mu 2.505
_exptl_absorpt_correction_type none
_exptl_crystal_density_diffrn 1.474
_exptl_crystal_F_000 1016
_exptl_crystal_size_max 0.40
_exptl_crystal_size_mid 0.08
_exptl_crystal_size_min 0.06
_refine_diff_density_max 0.276
_refine_diff_density_min -0.460
_refine_diff_density_rms 0.064
_refine_ls_extinction_method none
_refine_ls_goodness_of_fit_all 1.168
_refine_ls_goodness_of_fit_obs 1.182
_refine_ls_matrix_type full
_refine_ls_number_parameters 374
_refine_ls_number_reflns 4074
_refine_ls_number_restraints 0
_refine_ls_restrained_S_all 1.168
_refine_ls_restrained_S_obs 1.182
_refine_ls_R_factor_all 0.0563
_refine_ls_R_factor_obs 0.0481
_refine_ls_shift/esd_max -0.001
_refine_ls_shift/esd_mean 0.000
_refine_ls_structure_factor_coef Fsqd
_refine_ls_weighting_details 'w=1/[\s^2^(Fo^2^)+(0.0181P)^2^+4.2683P] where P=(Fo^2^+2Fc^2^)/3'
_refine_ls_weighting_scheme calc
_refine_ls_wR_factor_all 0.0877
_refine_ls_wR_factor_obs 0.0843
_reflns_number_observed 3712
_reflns_number_total 4074
_reflns_observed_criterion >2sigma(I)
_cod_data_source_file ic049827asi20040211_090436.cif
_cod_data_source_block cmpd7(up3162)
_cod_depositor_comments
;
The following automatic conversions were performed:

'_refine_ls_weighting_scheme' value 'calc
w=1/[\s^2^(Fo^2^)+(0.0181P)^2^+4.2683P] where P=(Fo^2^+2Fc^2^)/3' was
changed to 'calc'. New tag '_refine_ls_weighting_details' was
created. The value of the new tag was set to
'w=1/[\s^2^(Fo^2^)+(0.0181P)^2^+4.2683P] where P=(Fo^2^+2Fc^2^)/3'.

Automatic conversion script
Id: cif_fix_values 3143 2015-03-26 13:38:13Z robertas 
;
_cod_original_sg_symbol_H-M 'P 21/c '
_cod_database_code 4311070

loop_
_symmetry_equiv_pos_as_xyz
'x, y, z'
'-x, y+1/2, -z+1/2'
'-x, -y, -z'
'x, -y-1/2, z-1/2'

loop_
_atom_site_aniso_label
_atom_site_aniso_U_11
_atom_site_aniso_U_22
_atom_site_aniso_U_33
_atom_site_aniso_U_23
_atom_site_aniso_U_13
_atom_site_aniso_U_12
Fe1 0.0323(3) 0.0282(3) 0.0228(2) -0.0010(2) 0.0040(2) -0.0017(2)
Br 0.0767(3) 0.0638(3) 0.0357(2) 0.0032(2) 0.0205(2) 0.0123(3)
Si 0.0368(6) 0.0374(6) 0.0379(6) -0.0027(5) 0.0103(4) -0.0101(5)
O1 0.0394(15) 0.052(2) 0.0420(15) 0.0067(13) -0.0007(12) -0.0184(14)
C2 0.033(2) 0.032(2) 0.026(2) 0.0002(15) 0.0056(14) -0.006(2)
C3 0.031(2) 0.033(2) 0.033(2) 0.001(2) 0.008(2) -0.003(2)
C4 0.035(2) 0.037(2) 0.023(2) -0.004(2) 0.0035(14) -0.006(2)
B5 0.033(2) 0.033(2) 0.029(2) -0.004(2) 0.009(2) -0.001(2)
B6 0.032(2) 0.031(2) 0.035(2) -0.001(2) 0.006(2) -0.004(2)
B7 0.038(2) 0.039(2) 0.025(2) 0.000(2) 0.006(2) -0.004(2)
B8 0.033(2) 0.037(2) 0.034(2) 0.001(2) 0.006(2) 0.001(2)
B9 0.039(2) 0.036(2) 0.037(2) 0.011(2) 0.008(2) 0.000(2)
B10 0.034(2) 0.047(3) 0.031(2) 0.007(2) 0.002(2) -0.003(2)
B11 0.034(2) 0.034(2) 0.041(2) 0.003(2) 0.005(2) 0.005(2)
C12 0.035(2) 0.038(2) 0.033(2) 0.001(2) 0.006(2) -0.006(2)
C13 0.031(2) 0.035(2) 0.032(2) 0.004(2) 0.0099(15) -0.004(2)
C14 0.035(2) 0.051(2) 0.032(2) 0.012(2) 0.007(2) 0.003(2)
C15 0.039(2) 0.044(2) 0.046(2) 0.010(2) 0.015(2) 0.008(2)
C16 0.037(2) 0.042(2) 0.036(2) 0.007(2) 0.012(2) -0.004(2)
C17 0.032(2) 0.049(2) 0.033(2) 0.010(2) 0.007(2) 0.004(2)
C18 0.039(2) 0.038(2) 0.038(2) 0.007(2) 0.010(2) 0.004(2)
C19 0.050(3) 0.053(3) 0.047(3) -0.009(2) 0.008(2) -0.006(3)
C20 0.050(3) 0.056(3) 0.067(3) -0.005(3) 0.017(3) -0.007(3)
C21 0.056(3) 0.050(3) 0.052(3) 0.002(2) 0.019(2) -0.006(2)
C22 0.054(3) 0.041(2) 0.043(2) -0.002(2) 0.002(2) 0.018(2)
C23 0.039(2) 0.034(2) 0.058(3) 0.011(2) 0.005(2) 0.003(2)
C24 0.045(2) 0.046(3) 0.032(2) 0.007(2) 0.006(2) 0.006(2)
C25 0.039(2) 0.044(2) 0.035(2) 0.002(2) 0.001(2) 0.001(2)
C26 0.038(2) 0.047(3) 0.042(2) 0.007(2) 0.009(2) 0.009(2)

loop_
_atom_site_label
_atom_site_type_symbol
_atom_site_fract_x
_atom_site_fract_y
_atom_site_fract_z
_atom_site_U_iso_or_equiv
_atom_site_thermal_displace_type
_atom_site_occupancy
_atom_site_calc_flag
_atom_site_refinement_flags
_atom_site_disorder_group
Fe1 Fe 0.44703(4) 0.31390(6) 0.37419(2) 0.02788(13) Uani 1 d . .
Br Br 0.18622(4) 0.43236(7) 0.66496(2) 0.0574(2) Uani 1 d . .
Si Si 0.05304(8) 0.01431(14) 0.37103(5) 0.0369(3) Uani 1 d . .
O1 O 0.1362(2) 0.1763(4) 0.37225(11) 0.0455(7) Uani 1 d . .
C2 C 0.2970(3) 0.3314(5) 0.38032(14) 0.0303(8) Uani 1 d . .
C3 C 0.4814(3) 0.4845(5) 0.3175(2) 0.0321(8) Uani 1 d . .
C4 C 0.2867(3) 0.3292(5) 0.31333(15) 0.0320(8) Uani 1 d . .
B5 B 0.3445(3) 0.5114(6) 0.4045(2) 0.0315(9) Uani 1 d . .
B6 B 0.4493(3) 0.6005(6) 0.3688(2) 0.0324(9) Uani 1 d . .
B7 B 0.3865(3) 0.3959(6) 0.2768(2) 0.0340(9) Uani 1 d . .
B8 B 0.2284(3) 0.4999(6) 0.3472(2) 0.0347(9) Uani 1 d . .
B9 B 0.3940(4) 0.6296(6) 0.2899(2) 0.0375(10) Uani 1 d . .
B10 B 0.2733(3) 0.5268(6) 0.2795(2) 0.0377(10) Uani 1 d . .
B11 B 0.3161(3) 0.6653(6) 0.3438(2) 0.0365(10) Uani 1 d . .
C12 C 0.2343(3) 0.1994(5) 0.4103(2) 0.0356(8) Uani 1 d . .
C13 C 0.2217(3) 0.2562(5) 0.4728(2) 0.0324(8) Uani 1 d . .
C14 C 0.1531(3) 0.3870(5) 0.4807(2) 0.0394(9) Uani 1 d . .
C15 C 0.1421(3) 0.4409(6) 0.5373(2) 0.0420(10) Uani 1 d . .
C16 C 0.2004(3) 0.3598(5) 0.5867(2) 0.0377(9) Uani 1 d . .
C17 C 0.2681(3) 0.2289(5) 0.5807(2) 0.0380(9) Uani 1 d . .
C18 C 0.2780(3) 0.1778(5) 0.5233(2) 0.0378(9) Uani 1 d . .
C19 C 0.0370(4) -0.0820(7) 0.2952(2) 0.0503(11) Uani 1 d . .
C20 C -0.0695(4) 0.1097(8) 0.3845(3) 0.0569(12) Uani 1 d . .
C21 C 0.0998(4) -0.1450(7) 0.4307(2) 0.0516(11) Uani 1 d . .
C22 C 0.5230(3) 0.0769(6) 0.3673(2) 0.0471(11) Uani 1 d . .
C23 C 0.4714(3) 0.0748(5) 0.4166(2) 0.0441(10) Uani 1 d . .
C24 C 0.5110(3) 0.2100(6) 0.4555(2) 0.0413(10) Uani 1 d . .
C25 C 0.5889(3) 0.2938(6) 0.4307(2) 0.0402(9) Uani 1 d . .
C26 C 0.5956(3) 0.2104(6) 0.3761(2) 0.0421(10) Uani 1 d . .
H3 H 0.5481(28) 0.4906(47) 0.3073(15) 0.033(10) Uiso 1 d . .
H4 H 0.2479(27) 0.2405(48) 0.2924(15) 0.033(10) Uiso 1 d . .
H5 H 0.3431(26) 0.5490(46) 0.4493(15) 0.033(10) Uiso 1 d . .
H6 H 0.5055(27) 0.6879(47) 0.3962(15) 0.036(10) Uiso 1 d . .
H7 H 0.3907(29) 0.3252(50) 0.2341(16) 0.045(11) Uiso 1 d . .
H8 H 0.1493(30) 0.5093(50) 0.3500(16) 0.044(11) Uiso 1 d . .
H9 H 0.4096(26) 0.7238(46) 0.2586(15) 0.032(9) Uiso 1 d . .
H10 H 0.2121(32) 0.5451(54) 0.2395(18) 0.055(12) Uiso 1 d . .
H11 H 0.2856(27) 0.7900(48) 0.3498(15) 0.034(10) Uiso 1 d . .
H12 H 0.2682(31) 0.0866(56) 0.4121(17) 0.047(12) Uiso 1 d . .
H14 H 0.1129(32) 0.4395(54) 0.4478(18) 0.050(12) Uiso 1 d . .
H15 H 0.0936(32) 0.5277(55) 0.5423(18) 0.050(12) Uiso 1 d . .
H17 H 0.3107(31) 0.1717(53) 0.6156(18) 0.050(12) Uiso 1 d . .
H18 H 0.3241(31) 0.0849(55) 0.5191(17) 0.048(12) Uiso 1 d . .
H19C H 0.0155(38) -0.0005(67) 0.2644(22) 0.071(16) Uiso 1 d . .
H19A H -0.0139(39) -0.1583(66) 0.2931(21) 0.067(16) Uiso 1 d . .
H19B H 0.1014(42) -0.1309(67) 0.2877(22) 0.078(17) Uiso 1 d . .
H20B H -0.0908(41) 0.1996(75) 0.3558(24) 0.088(19) Uiso 1 d . .
H20C H -0.0573(37) 0.1535(65) 0.4254(23) 0.072(16) Uiso 1 d . .
H20A H -0.1193(36) 0.0340(62) 0.3801(20) 0.057(15) Uiso 1 d . .
H21A H 0.0501(36) -0.2361(63) 0.4265(19) 0.060(14) Uiso 1 d . .
H21B H 0.1057(38) -0.0903(68) 0.4685(23) 0.077(17) Uiso 1 d . .
H21C H 0.1650(39) -0.1945(62) 0.4256(20) 0.066(15) Uiso 1 d . .
H22 H 0.5049(34) 0.0067(60) 0.3339(20) 0.060(14) Uiso 1 d . .
H23 H 0.4170(32) 0.0057(55) 0.4202(18) 0.048(12) Uiso 1 d . .
H24 H 0.4877(31) 0.2343(54) 0.4904(18) 0.048(12) Uiso 1 d . .
H25 H 0.6249(32) 0.3936(55) 0.4458(18) 0.049(12) Uiso 1 d . .
H26 H 0.6410(34) 0.2428(60) 0.3488(19) 0.063(14) Uiso 1 d . .

loop_
_atom_type_symbol
_atom_type_description
_atom_type_scat_dispersion_real
_atom_type_scat_dispersion_imag
_atom_type_scat_source
C C 0.0033 0.0016 'International Tables Vol C Tables 4.2.6.8 and 6.1.1.4'
H H 0.0000 0.0000 'International Tables Vol C Tables 4.2.6.8 and 6.1.1.4'
B B 0.0013 0.0007 'International Tables Vol C Tables 4.2.6.8 and 6.1.1.4'
O O 0.0106 0.0060 'International Tables Vol C Tables 4.2.6.8 and 6.1.1.4'
Br Br -0.2901 2.4595 'International Tables Vol C Tables 4.2.6.8 and 6.1.1.4'
Fe Fe 0.3463 0.8444 'International Tables Vol C Tables 4.2.6.8 and 6.1.1.4'
Si Si 0.0817 0.0704 'International Tables Vol C Tables 4.2.6.8 and 6.1.1.4'

loop_
_geom_angle_atom_site_label_1
_geom_angle_atom_site_label_2
_geom_angle_atom_site_label_3
_geom_angle
_geom_angle_site_symmetry_1
_geom_angle_site_symmetry_3
_geom_angle_publ_flag
C3 Fe1 C2 110.40(15) . . ?
C3 Fe1 C24 139.1(2) . . ?
C2 Fe1 C24 101.8(2) . . ?
C3 Fe1 C25 99.9(2) . . ?
C2 Fe1 C25 138.14(15) . . ?
C24 Fe1 C25 40.3(2) . . ?
C3 Fe1 C23 150.6(2) . . ?
C2 Fe1 C23 95.5(2) . . ?
C24 Fe1 C23 39.8(2) . . ?
C25 Fe1 C23 66.6(2) . . ?
C3 Fe1 C26 87.0(2) . . ?
C2 Fe1 C26 160.6(2) . . ?
C24 Fe1 C26 67.0(2) . . ?
C25 Fe1 C26 40.0(2) . . ?
C23 Fe1 C26 65.7(2) . . ?
C3 Fe1 C22 111.9(2) . . ?
C2 Fe1 C22 123.1(2) . . ?
C24 Fe1 C22 66.7(2) . . ?
C25 Fe1 C22 66.3(2) . . ?
C23 Fe1 C22 39.2(2) . . ?
C26 Fe1 C22 38.7(2) . . ?
C3 Fe1 B5 87.8(2) . . ?
C2 Fe1 B5 43.70(15) . . ?
C24 Fe1 B5 99.2(2) . . ?
C25 Fe1 B5 112.5(2) . . ?
C23 Fe1 B5 121.2(2) . . ?
C26 Fe1 B5 150.0(2) . . ?
C22 Fe1 B5 160.3(2) . . ?
C3 Fe1 B6 44.02(15) . . ?
C2 Fe1 B6 87.6(2) . . ?
C24 Fe1 B6 115.8(2) . . ?
C25 Fe1 B6 95.2(2) . . ?
C23 Fe1 B6 155.6(2) . . ?
C26 Fe1 B6 111.3(2) . . ?
C22 Fe1 B6 148.8(2) . . ?
B5 Fe1 B6 49.0(2) . . ?
C3 Fe1 C4 82.16(14) . . ?
C2 Fe1 C4 40.38(12) . . ?
C24 Fe1 C4 137.7(2) . . ?
C25 Fe1 C4 177.9(2) . . ?
C23 Fe1 C4 111.6(2) . . ?
C26 Fe1 C4 140.61(15) . . ?
C22 Fe1 C4 113.0(2) . . ?
B5 Fe1 C4 67.41(14) . . ?
B6 Fe1 C4 86.28(15) . . ?
C3 Fe1 B7 42.13(15) . . ?
C2 Fe1 B7 83.28(14) . . ?
C24 Fe1 B7 171.3(2) . . ?
C25 Fe1 B7 137.0(2) . . ?
C23 Fe1 B7 133.3(2) . . ?
C26 Fe1 B7 106.1(2) . . ?
C22 Fe1 B7 104.6(2) . . ?
B5 Fe1 B7 89.3(2) . . ?
B6 Fe1 B7 71.1(2) . . ?
C4 Fe1 B7 44.89(14) . . ?
O1 Si C20 106.1(2) . . ?
O1 Si C19 106.4(2) . . ?
C20 Si C19 111.5(3) . . ?
O1 Si C21 111.7(2) . . ?
C20 Si C21 109.0(3) . . ?
C19 Si C21 112.0(3) . . ?
C12 O1 Si 128.4(2) . . ?
C4 C2 C12 118.9(3) . . ?
C4 C2 B5 108.4(3) . . ?
C12 C2 B5 129.6(3) . . ?
C4 C2 B8 67.5(2) . . ?
C12 C2 B8 115.6(3) . . ?
B5 C2 B8 67.0(2) . . ?
C4 C2 Fe1 80.3(2) . . ?
C12 C2 Fe1 126.4(3) . . ?
B5 C2 Fe1 76.0(2) . . ?
B8 C2 Fe1 118.0(2) . . ?
B7 C3 B6 113.3(3) . . ?
B7 C3 B9 70.1(3) . . ?
B6 C3 B9 68.4(3) . . ?
B7 C3 Fe1 80.6(2) . . ?
B6 C3 Fe1 77.2(2) . . ?
B9 C3 Fe1 119.2(3) . . ?
B7 C3 H3 122.8(22) . . ?
B6 C3 H3 122.3(22) . . ?
B9 C3 H3 118.6(22) . . ?
Fe1 C3 H3 122.1(22) . . ?
C2 C4 B10 115.2(3) . . ?
C2 C4 B7 123.0(3) . . ?
B10 C4 B7 62.9(2) . . ?
C2 C4 B8 61.1(2) . . ?
B10 C4 B8 60.5(2) . . ?
B7 C4 B8 113.7(3) . . ?
C2 C4 Fe1 59.3(2) . . ?
B10 C4 Fe1 108.9(2) . . ?
B7 C4 Fe1 67.9(2) . . ?
B8 C4 Fe1 101.2(2) . . ?
C2 C4 H4 117.6(22) . . ?
B10 C4 H4 115.7(22) . . ?
B7 C4 H4 111.0(22) . . ?
B8 C4 H4 122.6(22) . . ?
Fe1 C4 H4 128.3(22) . . ?
C2 B5 B8 59.0(2) . . ?
C2 B5 B11 108.0(3) . . ?
B8 B5 B11 57.3(2) . . ?
C2 B5 B6 116.9(3) . . ?
B8 B5 B6 107.0(3) . . ?
B11 B5 B6 58.8(2) . . ?
C2 B5 Fe1 60.3(2) . . ?
B8 B5 Fe1 102.4(2) . . ?
B11 B5 Fe1 105.6(2) . . ?
B6 B5 Fe1 65.6(2) . . ?
C2 B5 H5 119.9(19) . . ?
B8 B5 H5 122.8(19) . . ?
B11 B5 H5 120.6(19) . . ?
B6 B5 H5 117.6(19) . . ?
Fe1 B5 H5 127.2(19) . . ?
C3 B6 B11 107.4(3) . . ?
C3 B6 B9 57.2(2) . . ?
B11 B6 B9 58.0(2) . . ?
C3 B6 B5 115.2(3) . . ?
B11 B6 B5 59.5(2) . . ?
B9 B6 B5 106.8(3) . . ?
C3 B6 Fe1 58.8(2) . . ?
B11 B6 Fe1 106.0(2) . . ?
B9 B6 Fe1 99.9(2) . . ?
B5 B6 Fe1 65.4(2) . . ?
C3 B6 H6 121.6(19) . . ?
B11 B6 H6 120.5(19) . . ?
B9 B6 H6 125.4(19) . . ?
B5 B6 H6 116.9(18) . . ?
Fe1 B6 H6 126.8(19) . . ?
C3 B7 C4 115.3(3) . . ?
C3 B7 B10 107.1(3) . . ?
C4 B7 B10 57.5(2) . . ?
C3 B7 B9 57.0(2) . . ?
C4 B7 B9 103.7(3) . . ?
B10 B7 B9 57.1(2) . . ?
C3 B7 Fe1 57.3(2) . . ?
C4 B7 Fe1 67.2(2) . . ?
B10 B7 Fe1 105.0(2) . . ?
B9 B7 Fe1 96.8(2) . . ?
C3 B7 H7 124.5(19) . . ?
C4 B7 H7 115.2(20) . . ?
B10 B7 H7 118.5(19) . . ?
B9 B7 H7 127.8(20) . . ?
Fe1 B7 H7 129.2(20) . . ?
C2 B8 B11 107.3(3) . . ?
C2 B8 B10 104.3(3) . . ?
B11 B8 B10 62.7(3) . . ?
C2 B8 C4 51.4(2) . . ?
B11 B8 C4 101.2(3) . . ?
B10 B8 C4 58.0(2) . . ?
C2 B8 B5 54.0(2) . . ?
B11 B8 B5 61.5(2) . . ?
B10 B8 B5 104.6(3) . . ?
C4 B8 B5 88.8(3) . . ?
C2 B8 H8 118.3(22) . . ?
B11 B8 H8 128.1(22) . . ?
B10 B8 H8 122.5(20) . . ?
C4 B8 H8 125.8(22) . . ?
B5 B8 H8 131.0(20) . . ?
C3 B9 B10 106.4(3) . . ?
C3 B9 B11 107.1(3) . . ?
B10 B9 B11 62.6(3) . . ?
C3 B9 B6 54.4(2) . . ?
B10 B9 B6 105.0(3) . . ?
B11 B9 B6 60.4(2) . . ?
C3 B9 B7 52.9(2) . . ?
B10 B9 B7 60.4(3) . . ?
B11 B9 B7 104.5(3) . . ?
B6 B9 B7 92.1(3) . . ?
C3 B9 H9 121.3(19) . . ?
B10 B9 H9 120.3(18) . . ?
B11 B9 H9 124.4(19) . . ?
B6 B9 H9 130.8(19) . . ?
B7 B9 H9 125.4(19) . . ?
C4 B10 B9 109.7(3) . . ?
C4 B10 B8 61.5(2) . . ?
B9 B10 B8 112.2(3) . . ?
C4 B10 B7 59.6(2) . . ?
B9 B10 B7 62.5(3) . . ?
B8 B10 B7 111.9(3) . . ?
C4 B10 B11 100.4(3) . . ?
B9 B10 B11 59.0(2) . . ?
B8 B10 B11 58.0(2) . . ?
B7 B10 B11 103.4(3) . . ?
C4 B10 H10 118.9(23) . . ?
B9 B10 H10 123.3(22) . . ?
B8 B10 H10 115.4(22) . . ?
B7 B10 H10 121.0(22) . . ?
B11 B10 H10 130.8(22) . . ?
B8 B11 B9 112.8(3) . . ?
B8 B11 B6 112.7(3) . . ?
B9 B11 B6 61.5(2) . . ?
B8 B11 B5 61.2(2) . . ?
B9 B11 B5 111.3(3) . . ?
B6 B11 B5 61.7(2) . . ?
B8 B11 B10 59.3(2) . . ?
B9 B11 B10 58.4(2) . . ?
B6 B11 B10 102.8(3) . . ?
B5 B11 B10 102.0(3) . . ?
B8 B11 H11 113.8(19) . . ?
B9 B11 H11 120.8(19) . . ?
B6 B11 H11 125.3(19) . . ?
B5 B11 H11 122.2(19) . . ?
B10 B11 H11 125.1(19) . . ?
O1 C12 C13 111.2(3) . . ?
O1 C12 C2 108.0(3) . . ?
C13 C12 C2 112.1(3) . . ?
O1 C12 H12 105.2(23) . . ?
C13 C12 H12 110.2(23) . . ?
C2 C12 H12 109.9(24) . . ?
C18 C13 C14 118.1(3) . . ?
C18 C13 C12 120.8(3) . . ?
C14 C13 C12 121.1(3) . . ?
C15 C14 C13 121.5(4) . . ?
C15 C14 H14 118.4(26) . . ?
C13 C14 H14 120.1(26) . . ?
C14 C15 C16 118.5(4) . . ?
C14 C15 H15 121.0(25) . . ?
C16 C15 H15 120.4(25) . . ?
C17 C16 C15 121.6(4) . . ?
C17 C16 Br 119.3(3) . . ?
C15 C16 Br 119.1(3) . . ?
C16 C17 C18 118.7(4) . . ?
C16 C17 H17 122.1(24) . . ?
C18 C17 H17 119.3(24) . . ?
C13 C18 C17 121.5(4) . . ?
C13 C18 H18 119.9(24) . . ?
C17 C18 H18 118.6(24) . . ?
Si C19 H19C 112.5(31) . . ?
Si C19 H19A 105.9(31) . . ?
H19C C19 H19A 107.0(41) . . ?
Si C19 H19B 111.8(30) . . ?
H19C C19 H19B 106.2(42) . . ?
H19A C19 H19B 113.3(44) . . ?
Si C20 H20B 109.4(33) . . ?
Si C20 H20C 107.9(29) . . ?
H20B C20 H20C 111.6(44) . . ?
Si C20 H20A 111.3(31) . . ?
H20B C20 H20A 107.4(43) . . ?
H20C C20 H20A 109.3(41) . . ?
Si C21 H21A 107.4(27) . . ?
Si C21 H21B 108.8(31) . . ?
H21A C21 H21B 111.3(40) . . ?
Si C21 H21C 110.8(28) . . ?
H21A C21 H21C 107.0(39) . . ?
H21B C21 H21C 111.5(41) . . ?
C26 C22 C23 107.9(4) . . ?
C26 C22 Fe1 69.9(2) . . ?
C23 C22 Fe1 69.6(2) . . ?
C26 C22 H22 128.1(29) . . ?
C23 C22 H22 123.7(29) . . ?
Fe1 C22 H22 121.5(28) . . ?
C24 C23 C22 108.4(4) . . ?
C24 C23 Fe1 68.4(2) . . ?
C22 C23 Fe1 71.2(2) . . ?
C24 C23 H23 126.0(27) . . ?
C22 C23 H23 125.3(27) . . ?
Fe1 C23 H23 120.9(26) . . ?
C23 C24 C25 107.5(4) . . ?
C23 C24 Fe1 71.8(2) . . ?
C25 C24 Fe1 70.1(2) . . ?
C23 C24 H24 123.6(27) . . ?
C25 C24 H24 128.9(27) . . ?
Fe1 C24 H24 123.5(26) . . ?
C24 C25 C26 107.8(4) . . ?
C24 C25 Fe1 69.6(2) . . ?
C26 C25 Fe1 71.6(2) . . ?
C24 C25 H25 125.8(26) . . ?
C26 C25 H25 126.1(26) . . ?
Fe1 C25 H25 119.8(25) . . ?
C22 C26 C25 108.3(4) . . ?
C22 C26 Fe1 71.4(2) . . ?
C25 C26 Fe1 68.5(2) . . ?
C22 C26 H26 125.7(28) . . ?
C25 C26 H26 126.0(28) . . ?
Fe1 C26 H26 124.3(27) . . ?

loop_
_geom_bond_atom_site_label_1
_geom_bond_atom_site_label_2
_geom_bond_distance
_geom_bond_site_symmetry_2
_geom_bond_publ_flag
Fe1 C3 1.954(4) . ?
Fe1 C2 1.991(4) . ?
Fe1 C24 2.042(4) . ?
Fe1 C25 2.049(4) . ?
Fe1 C23 2.086(4) . ?
Fe1 C26 2.089(4) . ?
Fe1 C22 2.108(4) . ?
Fe1 B5 2.224(4) . ?
Fe1 B6 2.227(4) . ?
Fe1 C4 2.282(4) . ?
Fe1 B7 2.292(4) . ?
Br C16 1.903(4) . ?
Si O1 1.657(3) . ?
Si C20 1.837(5) . ?
Si C19 1.849(5) . ?
Si C21 1.850(5) . ?
O1 C12 1.413(4) . ?
C2 C4 1.500(4) . ?
C2 C12 1.544(5) . ?
C2 B5 1.584(5) . ?
C2 B8 1.679(5) . ?
C3 B7 1.558(5) . ?
C3 B6 1.588(5) . ?
C3 B9 1.640(6) . ?
C3 H3 0.94(4) . ?
C4 B10 1.708(6) . ?
C4 B7 1.746(5) . ?
C4 B8 1.772(6) . ?
C4 H4 0.93(4) . ?
B5 B8 1.802(6) . ?
B5 B11 1.807(6) . ?
B5 B6 1.846(6) . ?
B5 H5 1.06(3) . ?
B6 B11 1.794(6) . ?
B6 B9 1.814(6) . ?
B6 H6 1.10(4) . ?
B7 B10 1.802(6) . ?
B7 B9 1.838(6) . ?
B7 H7 1.12(4) . ?
B8 B11 1.730(6) . ?
B8 B10 1.754(6) . ?
B8 H8 1.05(4) . ?
B9 B10 1.740(6) . ?
B9 B11 1.750(6) . ?
B9 H9 1.07(3) . ?
B10 B11 1.813(6) . ?
B10 H10 1.10(4) . ?
B11 H11 1.06(4) . ?
C12 C13 1.523(5) . ?
C12 H12 0.98(4) . ?
C13 C18 1.380(5) . ?
C13 C14 1.386(5) . ?
C14 C15 1.381(5) . ?
C14 H14 0.92(4) . ?
C15 C16 1.383(5) . ?
C15 H15 0.94(4) . ?
C16 C17 1.369(5) . ?
C17 C18 1.389(5) . ?
C17 H17 0.98(4) . ?
C18 H18 0.95(4) . ?
C19 H19C 0.95(5) . ?
C19 H19A 0.88(5) . ?
C19 H19B 0.97(5) . ?
C20 H20B 0.96(6) . ?
C20 H20C 0.97(5) . ?
C20 H20A 0.87(5) . ?
C21 H21A 0.95(5) . ?
C21 H21B 0.95(5) . ?
C21 H21C 0.96(5) . ?
C22 C26 1.392(6) . ?
C22 C23 1.408(6) . ?
C22 H22 0.93(4) . ?
C23 C24 1.406(6) . ?
C23 H23 0.90(4) . ?
C24 C25 1.409(6) . ?
C24 H24 0.92(4) . ?
C25 C26 1.414(6) . ?
C25 H25 0.94(4) . ?
C26 H26 0.97(4) . ?
